data_4305665
loop_
_publ_author_name
'Hai-Long Jiang'
'Fang Kong'
'Yang Fan'
'Jiang-Gao Mao'

_publ_section_title
;
ZnVSe2O7 and Cd6V2Se5O21: New d10 Transition-Metal Selenites with V(IV) or
V(V) Cations
;
_journal_name_full 'Inorganic Chemistry'
_journal_page_first 7430
_journal_page_last 7437
_journal_paper_doi 10.1021/ic800638e
_journal_volume 47
_journal_year 2008
_chemical_formula_sum 'O7 Se2 V Zn'
_chemical_formula_weight 386.23
_chemical_name_systematic
; 
 ? 
;
_space_group_IT_number 14
_symmetry_cell_setting monoclinic
_symmetry_space_group_name_Hall '-P 2yn'
_symmetry_space_group_name_H-M 'P 1 21/n 1'
_atom_sites_solution_primary direct
_atom_sites_solution_secondary difmap
_audit_creation_method SHELXL-97
_cell_angle_alpha 90.00
_cell_angle_beta 117.066(4)
_cell_angle_gamma 90.00
_cell_formula_units_Z 4
_cell_length_a 7.442(3)
_cell_length_b 12.530(4)
_cell_length_c 7.480(3)
_cell_measurement_temperature 293(2)
_cell_volume 621.1(4)
_computing_structure_refinement 'SHELXL-97 (Sheldrick, 1997)'
_computing_structure_solution 'SHELXS-97 (Sheldrick, 1990)'
_diffrn_ambient_temperature 293(2)
_diffrn_measured_fraction_theta_full 0.987
_diffrn_measured_fraction_theta_max 0.987
_diffrn_measurement_device_type 'Rigaku Mercury CCD'
_diffrn_measurement_method CCD_Profile_fitting
_diffrn_radiation_monochromator graphite
_diffrn_radiation_source 'fine-focus sealed tube'
_diffrn_radiation_type MoK\a
_diffrn_radiation_wavelength 0.71073
_diffrn_reflns_av_R_equivalents 0.0329
_diffrn_reflns_av_sigmaI/netI 0.0332
_diffrn_reflns_limit_h_max 9
_diffrn_reflns_limit_h_min -9
_diffrn_reflns_limit_k_max 14
_diffrn_reflns_limit_k_min -16
_diffrn_reflns_limit_l_max 9
_diffrn_reflns_limit_l_min -9
_diffrn_reflns_number 4751
_diffrn_reflns_theta_full 27.50
_diffrn_reflns_theta_max 27.50
_diffrn_reflns_theta_min 3.20
_diffrn_standards_decay_% <1.0%
_exptl_absorpt_coefficient_mu 17.072
_exptl_absorpt_correction_T_max 1.00
_exptl_absorpt_correction_T_min 0.60
_exptl_absorpt_correction_type multi-scan
_exptl_crystal_colour light-blue
_exptl_crystal_density_diffrn 4.131
_exptl_crystal_density_method 'not measured'
_exptl_crystal_description brick
_exptl_crystal_F_000 708
_exptl_crystal_size_max 0.1000
_exptl_crystal_size_mid 0.0600
_exptl_crystal_size_min 0.0400
_refine_diff_density_max 1.711
_refine_diff_density_min -0.762
_refine_diff_density_rms 0.147
_refine_ls_extinction_method none
_refine_ls_goodness_of_fit_ref 0.998
_refine_ls_matrix_type full
_refine_ls_number_parameters 100
_refine_ls_number_reflns 1405
_refine_ls_number_restraints 0
_refine_ls_restrained_S_all 0.998
_refine_ls_R_factor_all 0.0258
_refine_ls_R_factor_gt 0.0216
_refine_ls_shift/su_max 0.001
_refine_ls_shift/su_mean 0.000
_refine_ls_structure_factor_coef Fsqd
_refine_ls_weighting_details 'calc w=1/[\s^2^(Fo^2^)+(0.0249P)^2^+0.0000P] where P=(Fo^2^+2Fc^2^)/3'
_refine_ls_weighting_scheme calc
_refine_ls_wR_factor_gt 0.0481
_refine_ls_wR_factor_ref 0.0488
_reflns_number_gt 1216
_reflns_number_total 1405
_reflns_threshold_expression >2sigma(I)
_cod_data_source_file ic800638e-file003_1.cif
_cod_data_source_block ZnVSe2O7
_cod_depositor_comments
;
The following automatic conversions were performed:
'_symmetry_cell_setting' value 'Monoclinic' changed to 'monoclinic'
according to '/home/saulius/struct/CIF-dictionaries/cif_core.dic'
dictionary named 'cif_core.dic' version 2.4.1 from
2010-06-29.

'_exptl_absorpt_correction_type' value 'Multi-scan' changed
to 'multi-scan' according to
'/home/saulius/struct/CIF-dictionaries/cif_core.dic' dictionary named
'cif_core.dic' version 2.4.1 from 2010-06-29.

Automatic conversion script
Id: cif_fix_enum 1527 2010-12-29 10:47:43Z saulius 
;
_cod_database_code 4305665

loop_
_symmetry_equiv_pos_as_xyz
'x, y, z'
'-x+1/2, y+1/2, -z+1/2'
'-x, -y, -z'
'x-1/2, -y-1/2, z-1/2'

loop_
_atom_site_label
_atom_site_type_symbol
_atom_site_fract_x
_atom_site_fract_y
_atom_site_fract_z
_atom_site_U_iso_or_equiv
_atom_site_adp_type
_atom_site_occupancy
_atom_site_symmetry_multiplicity
_atom_site_calc_flag
_atom_site_refinement_flags
_atom_site_disorder_assembly
_atom_site_disorder_group
Zn1 Zn 0.29404(7) 0.49119(3) 0.00953(6) 0.01500(11) Uani 1 1 d . . .
V1 V 0.24205(10) 0.25480(4) 0.27878(9) 0.01140(14) Uani 1 1 d . . .
Se1 Se 0.17933(6) 0.51136(2) 0.34028(5) 0.01150(10) Uani 1 1 d . . .
Se2 Se 0.57071(5) 0.26892(2) 0.10720(5) 0.01135(10) Uani 1 1 d . . .
O1 O 0.2707(4) 0.59512(16) 0.2141(4) 0.0141(5) Uani 1 1 d . . .
O2 O 0.1861(4) 0.40781(16) 0.1929(4) 0.0147(5) Uani 1 1 d . . .
O3 O -0.0645(4) 0.53790(18) 0.2516(4) 0.0183(5) Uani 1 1 d . . .
O4 O 0.3365(4) 0.23780(16) 0.0736(3) 0.0136(5) Uani 1 1 d . . .
O5 O 0.5432(4) 0.22911(18) -0.1184(4) 0.0175(6) Uani 1 1 d . . .
O6 O 0.5447(4) 0.40521(18) 0.0760(4) 0.0194(6) Uani 1 1 d . . .
O7 O 0.4486(4) 0.27050(18) 0.4827(4) 0.0197(6) Uani 1 1 d . . .

loop_
_atom_site_aniso_label
_atom_site_aniso_U_11
_atom_site_aniso_U_22
_atom_site_aniso_U_33
_atom_site_aniso_U_23
_atom_site_aniso_U_13
_atom_site_aniso_U_12
Zn1 0.0166(3) 0.0159(2) 0.0169(2) -0.00235(15) 0.0114(2) -0.00209(16)
V1 0.0156(4) 0.0094(3) 0.0144(3) 0.0012(2) 0.0114(3) 0.0007(2)
Se1 0.0134(2) 0.01221(17) 0.01067(18) 0.00013(11) 0.00697(16) 0.00003(12)
Se2 0.0111(2) 0.01339(17) 0.01068(18) 0.00004(12) 0.00591(15) -0.00008(13)
O1 0.0209(15) 0.0099(11) 0.0170(13) -0.0024(9) 0.0133(12) -0.0034(10)
O2 0.0232(16) 0.0081(11) 0.0177(13) -0.0002(9) 0.0134(13) 0.0001(10)
O3 0.0136(15) 0.0216(13) 0.0218(14) -0.0042(10) 0.0101(12) 0.0010(11)
O4 0.0153(15) 0.0165(12) 0.0139(13) -0.0015(9) 0.0108(12) -0.0014(10)
O5 0.0185(16) 0.0229(13) 0.0176(14) -0.0061(10) 0.0137(12) -0.0050(11)
O6 0.0228(16) 0.0101(11) 0.0341(16) 0.0005(10) 0.0206(14) 0.0002(10)
O7 0.0192(16) 0.0218(13) 0.0179(14) 0.0006(10) 0.0083(13) 0.0018(11)

loop_
_atom_type_symbol
_atom_type_description
_atom_type_scat_dispersion_real
_atom_type_scat_dispersion_imag
_atom_type_scat_source
O O 0.0106 0.0060 'International Tables Vol C Tables 4.2.6.8 and 6.1.1.4'
V V 0.3005 0.5294 'International Tables Vol C Tables 4.2.6.8 and 6.1.1.4'
Zn Zn 0.2839 1.4301 'International Tables Vol C Tables 4.2.6.8 and 6.1.1.4'
Se Se -0.0929 2.2259 'International Tables Vol C Tables 4.2.6.8 and 6.1.1.4'

loop_
_geom_angle_atom_site_label_1
_geom_angle_atom_site_label_2
_geom_angle_atom_site_label_3
_geom_angle
_geom_angle_site_symmetry_1
_geom_angle_site_symmetry_3
_geom_angle_publ_flag
O3 Zn1 O6 115.93(10) 3_565 . ?
O3 Zn1 O6 100.08(11) 3_565 3_665 ?
O6 Zn1 O6 78.93(10) . 3_665 ?
O3 Zn1 O1 121.65(10) 3_565 . ?
O6 Zn1 O1 122.22(11) . . ?
O6 Zn1 O1 95.14(9) 3_665 . ?
O3 Zn1 O2 97.83(10) 3_565 . ?
O6 Zn1 O2 98.97(9) . . ?
O6 Zn1 O2 160.95(10) 3_665 . ?
O1 Zn1 O2 69.74(8) . . ?
O3 Zn1 Se1 113.31(8) 3_565 . ?
O6 Zn1 Se1 115.17(8) . . ?
O6 Zn1 Se1 129.36(7) 3_665 . ?
O1 Zn1 Se1 35.03(6) . . ?
O2 Zn1 Se1 34.72(6) . . ?
O3 Zn1 Zn1 113.24(7) 3_565 3_665 ?
O6 Zn1 Zn1 40.00(7) . 3_665 ?
O6 Zn1 Zn1 38.93(7) 3_665 3_665 ?
O1 Zn1 Zn1 113.58(7) . 3_665 ?
O2 Zn1 Zn1 135.97(7) . 3_665 ?
Se1 Zn1 Zn1 133.45(2) . 3_665 ?
O7 V1 O5 100.45(12) . 4_566 ?
O7 V1 O4 103.06(12) . . ?
O5 V1 O4 156.36(12) 4_566 . ?
O7 V1 O2 98.99(11) . . ?
O5 V1 O2 86.77(9) 4_566 . ?
O4 V1 O2 87.10(9) . . ?
O7 V1 O1 97.65(11) . 2_545 ?
O5 V1 O1 92.22(9) 4_566 2_545 ?
O4 V1 O1 87.18(8) . 2_545 ?
O2 V1 O1 163.24(11) . 2_545 ?
O7 V1 O7 178.68(12) . 4_565 ?
O5 V1 O7 80.67(11) 4_566 4_565 ?
O4 V1 O7 75.86(10) . 4_565 ?
O2 V1 O7 81.75(9) . 4_565 ?
O1 V1 O7 81.58(10) 2_545 4_565 ?
O3 Se1 O2 103.95(12) . . ?
O3 Se1 O1 106.76(12) . . ?
O2 Se1 O1 88.55(10) . . ?
O3 Se1 Zn1 111.14(9) . . ?
O2 Se1 Zn1 45.44(7) . . ?
O1 Se1 Zn1 43.11(7) . . ?
O5 Se2 O4 97.82(12) . . ?
O5 Se2 O6 101.73(11) . . ?
O4 Se2 O6 99.44(11) . . ?
Se1 O1 V1 123.47(11) . 2 ?
Se1 O1 Zn1 101.86(10) . . ?
V1 O1 Zn1 131.80(11) 2 . ?
Se1 O2 V1 125.38(13) . . ?
Se1 O2 Zn1 99.84(10) . . ?
V1 O2 Zn1 125.86(11) . . ?
Se1 O3 Zn1 131.41(13) . 3_565 ?
Se2 O4 V1 124.68(13) . . ?
Se2 O5 V1 126.41(15) . 4_665 ?
Se2 O6 Zn1 126.79(13) . . ?
Se2 O6 Zn1 128.48(12) . 3_665 ?
Zn1 O6 Zn1 101.07(10) . 3_665 ?
V1 O7 V1 165.09(14) . 4_666 ?

loop_
_geom_bond_atom_site_label_1
_geom_bond_atom_site_label_2
_geom_bond_distance
_geom_bond_site_symmetry_2
_geom_bond_publ_flag
Zn1 O3 1.957(3) 3_565 ?
Zn1 O6 2.011(2) . ?
Zn1 O6 2.057(2) 3_665 ?
Zn1 O1 2.076(2) . ?
Zn1 O2 2.150(2) . ?
Zn1 Se1 2.9723(10) . ?
Zn1 Zn1 3.1409(14) 3_665 ?
V1 O7 1.611(3) . ?
V1 O5 1.964(2) 4_566 ?
V1 O4 1.969(2) . ?
V1 O2 2.005(2) . ?
V1 O1 2.005(2) 2_545 ?
V1 O7 2.318(3) 4_565 ?
Se1 O3 1.658(3) . ?
Se1 O2 1.718(2) . ?
Se1 O1 1.743(2) . ?
Se2 O5 1.681(2) . ?
Se2 O4 1.690(3) . ?
Se2 O6 1.723(2) . ?
O1 V1 2.005(2) 2 ?
O3 Zn1 1.957(3) 3_565 ?
O5 V1 1.964(2) 4_665 ?
O6 Zn1 2.057(2) 3_665 ?
O7 V1 2.318(3) 4_666 ?
